data_7041086
loop_
_publ_author_name
'Liu, Guang-Ning'
'Li, Ke'
'Fan, Qing-Shun'
'Sun, Hui'
'Li, Xin-Yu'
'Han, Xiao-Nan'
'Li, Yu'
'Zhang, Zhen-Wei'
'Li, Cuncheng'

_publ_section_title
;
 A simultaneous disulfide bond cleavage, N,S-bialkylation/N-protonation
 and self-assembly reaction: syntheses, structures and properties of two
 hybrid iodoargentates with thiazolyl-based heterocycles.
;
_journal_issue 47
_journal_name_full 'Dalton transactions (Cambridge, England : 2003)'
_journal_page_first 19062
_journal_page_last 19071
_journal_paper_doi 10.1039/c6dt03776c
_journal_volume 45
_journal_year 2016
_chemical_formula_moiety 'Ag2 I3, C11 H14 N S2'
_chemical_formula_sum 'C11 H14 Ag2 I3 N S2'
_chemical_formula_weight 820.79
_chemical_melting_point ?
_space_group_crystal_system triclinic
_space_group_IT_number 2
_space_group_name_Hall '-P 1'
_space_group_name_H-M_alt 'P -1'
_symmetry_space_group_name_Hall '-P 1'
_symmetry_space_group_name_H-M 'P -1'
_atom_sites_solution_hydrogens geom
_audit_creation_date 2016-10-28
_audit_creation_method
;
Olex2 1.2
(compiled 2016.09.09 svn.r3337 for OlexSys, GUI svn.r5227)
;
_audit_update_record
;
2016-10-28 deposited with the CCDC.
2016-11-03 downloaded from the CCDC.
;
_cell_angle_alpha 104.629(5)
_cell_angle_beta 101.706(5)
_cell_angle_gamma 91.505(4)
_cell_formula_units_Z 2
_cell_length_a 8.1826(4)
_cell_length_b 9.6289(5)
_cell_length_c 12.5403(8)
_cell_measurement_reflns_used 3199
_cell_measurement_temperature 293(2)
_cell_measurement_theta_max 27.9690
_cell_measurement_theta_min 3.3640
_cell_volume 932.99(9)
_computing_cell_refinement
;
CrysAlisPro, Agilent Technologies,
Version 1.171.35.21 (release 20-01-2012 CrysAlis171 .NET)
;
_computing_data_collection
;
CrysAlisPro, Agilent Technologies,
Version 1.171.35.21 (release 20-01-2012 CrysAlis171 .NET)
;
_computing_data_reduction
;
CrysAlisPro, Agilent Technologies,
Version 1.171.35.21 (release 20-01-2012 CrysAlis171 .NET)
;
_computing_molecular_graphics 'Olex2 (Dolomanov et al., 2009)'
_computing_publication_material 'Olex2 (Dolomanov et al., 2009)'
_computing_structure_refinement 'ShelXL (Sheldrick, 2015)'
_computing_structure_solution 'SHELXS-97 (Sheldrick, 1990)'
_diffrn_ambient_temperature 293(2)
_diffrn_detector_area_resol_mean 16.0355
_diffrn_measured_fraction_theta_full 0.996
_diffrn_measured_fraction_theta_max 0.996
_diffrn_measurement_device_type 'multiwire proportional'
_diffrn_measurement_method 'phi and omega scans'
_diffrn_radiation_monochromator graphite
_diffrn_radiation_type MoK\a
_diffrn_radiation_wavelength 0.71073
_diffrn_reflns_av_R_equivalents 0.0329
_diffrn_reflns_av_unetI/netI 0.0416
_diffrn_reflns_Laue_measured_fraction_full 0.996
_diffrn_reflns_Laue_measured_fraction_max 0.996
_diffrn_reflns_limit_h_max 9
_diffrn_reflns_limit_h_min -9
_diffrn_reflns_limit_k_max 11
_diffrn_reflns_limit_k_min -11
_diffrn_reflns_limit_l_max 15
_diffrn_reflns_limit_l_min -15
_diffrn_reflns_number 9051
_diffrn_reflns_point_group_measured_fraction_full 0.996
_diffrn_reflns_point_group_measured_fraction_max 0.996
_diffrn_reflns_theta_full 25.242
_diffrn_reflns_theta_max 25.497
_diffrn_reflns_theta_min 3.226
_exptl_absorpt_coefficient_mu 7.273
_exptl_absorpt_correction_T_max 1.00000
_exptl_absorpt_correction_T_min 0.22308
_exptl_absorpt_correction_type multi-scan
_exptl_absorpt_process_details
;
CrysAlisPro, Agilent Technologies,                        
Version 1.171.35.21 (release 20-01-2012 CrysAlis171 .NET) 
(compiled Jan 23 2012,18:06:46)                           
Empirical absorption correction using spherical harmonics,
 implemented in SCALE3 ABSPACK scaling algorithm.         
;
_exptl_crystal_colour 'light yellow'
_exptl_crystal_density_diffrn 2.922
_exptl_crystal_density_meas ?
_exptl_crystal_density_method 'not measured'
_exptl_crystal_description prismatic
_exptl_crystal_F_000 744
_exptl_crystal_size_max 0.27
_exptl_crystal_size_mid 0.25
_exptl_crystal_size_min 0.24
_refine_diff_density_max 0.982
_refine_diff_density_min -1.330
_refine_diff_density_rms 0.145
_refine_ls_extinction_method none
_refine_ls_goodness_of_fit_ref 1.051
_refine_ls_hydrogen_treatment constr
_refine_ls_matrix_type full
_refine_ls_number_parameters 172
_refine_ls_number_reflns 3462
_refine_ls_number_restraints 0
_refine_ls_restrained_S_all 1.051
_refine_ls_R_factor_all 0.0418
_refine_ls_R_factor_gt 0.0310
_refine_ls_shift/su_max 0.001
_refine_ls_shift/su_mean 0.000
_refine_ls_structure_factor_coef Fsqd
_refine_ls_weighting_details 'w=1/[\s^2^(Fo^2^)+(0.0268P)^2^] where P=(Fo^2^+2Fc^2^)/3'
_refine_ls_weighting_scheme calc
_refine_ls_wR_factor_gt 0.0633
_refine_ls_wR_factor_ref 0.0702
_reflns_Friedel_coverage 0.000
_reflns_number_gt 2838
_reflns_number_total 3462
_reflns_threshold_expression 'I > 2\s(I)'
_cod_data_source_file c6dt03776c2.cif
_cod_data_source_block compound_1
_cod_depositor_comments
;
The following automatic conversions were performed:

'_chemical_melting_point' value 'not measured' was changed to '?' -
the value is undefined or not given.

'_exptl_crystal_density_meas' value 'not measured' was changed to '?'
- the value is perceived as not measured.

Automatic conversion script
Id: cif_fix_values 4268 2015-11-12 08:31:59Z antanas 

 Adding full bibliography for 7041086--7041087.cif.
;
_cod_database_code 7041086
_shelx_space_group_comment
;
The symmetry employed for this shelxl refinement is uniquely defined
by the following loop, which should always be used as a source of
symmetry information in preference to the above space-group names.
They are only intended as comments.
;
_shelx_estimated_absorpt_t_max 'not measured'
_shelx_estimated_absorpt_t_min 'not measured'
_olex2_refinement_description
;
1. Fixed Uiso
 At 1.2 times of:
  All C(H) groups, All C(H,H) groups
 At 1.5 times of:
  All C(H,H,H) groups
2.a Secondary CH2 refined with riding coordinates:
 C7(H7A,H7B), C10(H10A,H10B)
2.b Me refined with riding coordinates:
 C8(H8A,H8B,H8C), C11(H11A,H11B,H11C)
2.c Aromatic/amide H refined with riding coordinates:
 C2(H2), C3(H3), C4(H4), C5(H5)
;
_shelx_shelxl_version_number 2014/7
_olex2_submission_special_instructions 'No special instructions were received'

loop_
_space_group_symop_operation_xyz
'x, y, z'
'-x, -y, -z'

loop_
_atom_site_label
_atom_site_type_symbol
_atom_site_fract_x
_atom_site_fract_y
_atom_site_fract_z
_atom_site_U_iso_or_equiv
_atom_site_adp_type
_atom_site_occupancy
_atom_site_site_symmetry_order
_atom_site_calc_flag
_atom_site_refinement_flags_posn
Ag1 Ag -0.29170(3) -0.02187(4) 0.08466(3) 0.05603(10) Uani 1 1 d .
Ag2 Ag 0.08470(3) -0.04479(4) 0.10144(3) 0.05170(9) Uani 1 1 d .
I1 I -0.09952(3) -0.18096(3) 0.21513(2) 0.04950(8) Uani 1 1 d .
I2 I -0.07322(3) 0.23928(3) 0.11883(2) 0.03889(7) Uani 1 1 d .
I3 I -0.58257(3) 0.08776(3) 0.15970(2) 0.03871(7) Uani 1 1 d .
S1 S 0.61823(12) 0.46627(10) 0.26275(8) 0.0409(3) Uani 1 1 d .
S2 S 0.45248(12) 0.74518(11) 0.26441(8) 0.0446(3) Uani 1 1 d .
N1 N 0.6137(3) 0.6615(3) 0.4416(2) 0.0330(8) Uani 1 1 d .
C1 C 0.7133(4) 0.4378(4) 0.3915(3) 0.0368(10) Uani 1 1 d .
C2 C 0.7950(4) 0.3174(4) 0.4119(3) 0.0418(11) Uani 1 1 d .
H2 H 0.8034 0.2387 0.3531 0.050 Uiso 1 1 calc R
C3 C 0.8625(4) 0.3210(4) 0.5235(3) 0.0462(11) Uani 1 1 d .
H3 H 0.9164 0.2427 0.5400 0.055 Uiso 1 1 calc R
C4 C 0.8508(4) 0.4392(4) 0.6106(3) 0.0490(12) Uani 1 1 d .
H4 H 0.8987 0.4383 0.6843 0.059 Uiso 1 1 calc R
C5 C 0.7717(4) 0.5575(4) 0.5924(3) 0.0435(11) Uani 1 1 d .
H5 H 0.7651 0.6359 0.6520 0.052 Uiso 1 1 calc R
C6 C 0.7012(4) 0.5553(4) 0.4807(3) 0.0333(9) Uani 1 1 d .
C7 C 0.5906(4) 0.8006(4) 0.5172(3) 0.0452(12) Uani 1 1 d .
H7A H 0.5734 0.7853 0.5878 0.054 Uiso 1 1 calc R
H7B H 0.4910 0.8391 0.4828 0.054 Uiso 1 1 calc R
C8 C 0.7393(5) 0.9091(5) 0.5412(4) 0.0691(16) Uani 1 1 d .
H8A H 0.7191 0.9978 0.5906 0.104 Uiso 1 1 calc R
H8B H 0.8378 0.8723 0.5767 0.104 Uiso 1 1 calc R
H8C H 0.7554 0.9261 0.4717 0.104 Uiso 1 1 calc R
C9 C 0.5623(4) 0.6304(4) 0.3303(3) 0.0327(9) Uani 1 1 d .
C10 C 0.4082(4) 0.6432(4) 0.1166(3) 0.0473(12) Uani 1 1 d .
H10A H 0.3809 0.7094 0.0699 0.057 Uiso 1 1 calc R
H10B H 0.5087 0.5995 0.0998 0.057 Uiso 1 1 calc R
C11 C 0.2666(5) 0.5266(5) 0.0851(4) 0.0590(14) Uani 1 1 d .
H11A H 0.2505 0.4777 0.0064 0.089 Uiso 1 1 calc R
H11B H 0.2936 0.4590 0.1294 0.089 Uiso 1 1 calc R
H11C H 0.1657 0.5690 0.0995 0.089 Uiso 1 1 calc R

loop_
_atom_site_aniso_label
_atom_site_aniso_U_11
_atom_site_aniso_U_22
_atom_site_aniso_U_33
_atom_site_aniso_U_23
_atom_site_aniso_U_13
_atom_site_aniso_U_12
Ag1 0.04297(15) 0.0697(2) 0.06039(19) 0.02621(16) 0.01041(14) 0.00908(15)
Ag2 0.04295(14) 0.0646(2) 0.05225(17) 0.02024(15) 0.01513(13) 0.00201(14)
I1 0.04314(12) 0.06525(16) 0.04905(13) 0.03301(11) 0.00805(11) 0.00174(12)
I2 0.03860(11) 0.03632(13) 0.03870(12) 0.00475(11) 0.00799(10) 0.00250(10)
I3 0.03188(10) 0.04302(14) 0.03690(12) 0.00351(11) 0.00689(10) -0.00057(10)
S1 0.0578(5) 0.0341(5) 0.0284(4) 0.0072(4) 0.0046(4) 0.0094(4)
S2 0.0554(5) 0.0373(5) 0.0409(5) 0.0114(4) 0.0079(5) 0.0092(4)
N1 0.0348(13) 0.0307(15) 0.0309(15) 0.0059(12) 0.0045(12) -0.0021(12)
C1 0.0330(16) 0.041(2) 0.0363(18) 0.0121(16) 0.0054(15) -0.0004(15)
C2 0.0428(18) 0.041(2) 0.046(2) 0.0176(16) 0.0093(17) 0.0058(16)
C3 0.0428(19) 0.055(2) 0.046(2) 0.0246(17) 0.0077(17) 0.0033(18)
C4 0.0425(19) 0.069(3) 0.0363(19) 0.0252(18) -0.0025(17) -0.0033(19)
C5 0.0412(18) 0.053(2) 0.0314(19) 0.0094(17) 0.0016(16) -0.0089(18)
C6 0.0316(15) 0.0343(19) 0.0362(18) 0.0123(15) 0.0093(14) -0.0001(14)
C7 0.0496(19) 0.044(2) 0.036(2) -0.0016(18) 0.0111(17) 0.0078(18)
C8 0.080(3) 0.043(3) 0.071(3) -0.002(2) 0.009(3) -0.006(2)
C9 0.0360(16) 0.0267(18) 0.0322(18) 0.0040(15) 0.0053(15) -0.0004(14)
C10 0.053(2) 0.052(2) 0.037(2) 0.0136(18) 0.0062(18) 0.0040(19)
C11 0.059(2) 0.060(3) 0.050(2) 0.018(2) -0.008(2) -0.005(2)

loop_
_atom_type_symbol
_atom_type_description
_atom_type_scat_dispersion_real
_atom_type_scat_dispersion_imag
_atom_type_scat_source
C C 0.0033 0.0016 'International Tables Vol C Tables 4.2.6.8 and 6.1.1.4'
H H 0.0000 0.0000 'International Tables Vol C Tables 4.2.6.8 and 6.1.1.4'
N N 0.0061 0.0033 'International Tables Vol C Tables 4.2.6.8 and 6.1.1.4'
S S 0.1246 0.1234 'International Tables Vol C Tables 4.2.6.8 and 6.1.1.4'
Ag Ag -0.8971 1.1015 'International Tables Vol C Tables 4.2.6.8 and 6.1.1.4'
I I -0.4742 1.8119 'International Tables Vol C Tables 4.2.6.8 and 6.1.1.4'

loop_
_geom_angle_atom_site_label_1
_geom_angle_atom_site_label_2
_geom_angle_atom_site_label_3
_geom_angle
_geom_angle_site_symmetry_1
_geom_angle_site_symmetry_3
Ag2 Ag1 Ag2 55.474(12) . 2
I1 Ag1 Ag2 56.433(11) . .
I1 Ag1 Ag2 109.350(13) . 2
I1 Ag1 I2 103.904(12) . .
I1 Ag1 I3 130.118(15) . 2_455
I1 Ag1 I3 116.198(15) . .
I2 Ag1 Ag2 54.844(10) . 2
I2 Ag1 Ag2 60.721(11) . .
I3 Ag1 Ag2 133.411(15) . 2
I3 Ag1 Ag2 155.101(14) . .
I3 Ag1 Ag2 101.634(13) 2_455 .
I3 Ag1 Ag2 53.812(10) 2_455 2
I3 Ag1 I2 103.316(13) . .
I3 Ag1 I2 99.619(15) 2_455 .
I3 Ag1 I3 99.839(12) . 2_455
Ag1 Ag2 Ag1 124.526(12) . 2
Ag2 Ag2 Ag1 66.682(13) 2 .
Ag2 Ag2 Ag1 57.845(13) 2 2
Ag2 Ag2 I2 57.698(13) 2 .
I1 Ag2 Ag1 163.251(14) . 2
I1 Ag2 Ag1 57.041(11) . .
I1 Ag2 Ag2 120.551(16) . 2
I1 Ag2 I2 101.876(13) . .
I1 Ag2 I2 107.872(14) . 2
I1 Ag2 I3 132.698(14) . 1_655
I2 Ag2 Ag1 98.868(12) 2 .
I2 Ag2 Ag1 57.563(10) . .
I2 Ag2 Ag1 90.863(13) . 2
I2 Ag2 Ag1 55.784(10) 2 2
I2 Ag2 Ag2 62.072(13) 2 2
I2 Ag2 I2 119.770(13) 2 .
I3 Ag2 Ag1 55.968(10) 1_655 2
I3 Ag2 Ag1 150.216(15) 1_655 .
I3 Ag2 Ag2 105.548(18) 1_655 2
I3 Ag2 I2 93.475(12) 1_655 .
I3 Ag2 I2 102.234(12) 1_655 2
Ag2 I1 Ag1 66.526(12) . .
Ag1 I2 Ag2 61.716(10) . .
Ag2 I2 Ag1 69.373(12) 2 .
Ag2 I2 Ag2 60.231(13) 2 .
Ag1 I3 Ag1 80.161(12) . 2_455
Ag2 I3 Ag1 128.740(13) 1_455 .
Ag2 I3 Ag1 70.220(12) 1_455 2_455
C9 S1 C1 90.51(17) . .
C9 S2 C10 102.49(17) . .
C6 N1 C7 122.7(3) . .
C9 N1 C6 114.3(3) . .
C9 N1 C7 122.9(3) . .
C2 C1 S1 128.2(3) . .
C6 C1 S1 111.0(3) . .
C6 C1 C2 120.8(3) . .
C1 C2 H2 121.4 . .
C3 C2 C1 117.2(3) . .
C3 C2 H2 121.4 . .
C2 C3 H3 119.5 . .
C4 C3 C2 121.0(4) . .
C4 C3 H3 119.5 . .
C3 C4 H4 118.7 . .
C5 C4 C3 122.6(4) . .
C5 C4 H4 118.7 . .
C4 C5 H5 121.4 . .
C4 C5 C6 117.3(3) . .
C6 C5 H5 121.4 . .
N1 C6 C1 111.3(3) . .
N1 C6 C5 127.7(3) . .
C1 C6 C5 121.1(3) . .
N1 C7 H7A 109.2 . .
N1 C7 H7B 109.2 . .
N1 C7 C8 112.2(3) . .
H7A C7 H7B 107.9 . .
C8 C7 H7A 109.2 . .
C8 C7 H7B 109.2 . .
C7 C8 H8A 109.5 . .
C7 C8 H8B 109.5 . .
C7 C8 H8C 109.5 . .
H8A C8 H8B 109.5 . .
H8A C8 H8C 109.5 . .
H8B C8 H8C 109.5 . .
S2 C9 S1 124.9(2) . .
N1 C9 S1 112.9(3) . .
N1 C9 S2 122.2(3) . .
S2 C10 H10A 108.7 . .
S2 C10 H10B 108.7 . .
H10A C10 H10B 107.6 . .
C11 C10 S2 114.1(3) . .
C11 C10 H10A 108.7 . .
C11 C10 H10B 108.7 . .
C10 C11 H11A 109.5 . .
C10 C11 H11B 109.5 . .
C10 C11 H11C 109.5 . .
H11A C11 H11B 109.5 . .
H11A C11 H11C 109.5 . .
H11B C11 H11C 109.5 . .

loop_
_geom_bond_atom_site_label_1
_geom_bond_atom_site_label_2
_geom_bond_distance
_geom_bond_site_symmetry_2
Ag1 Ag2 3.3212(5) 2
Ag1 Ag2 3.0619(4) .
Ag1 I1 2.8009(5) .
Ag1 I2 2.9345(4) .
Ag1 I3 2.8642(4) .
Ag1 I3 2.9250(5) 2_455
Ag2 Ag1 3.3213(5) 2
Ag2 Ag2 2.9796(7) 2
Ag2 I1 2.7815(5) .
Ag2 I2 3.0328(5) .
Ag2 I2 2.9014(4) 2
Ag2 I3 2.8486(4) 1_655
I2 Ag2 2.9014(4) 2
I3 Ag1 2.9250(5) 2_455
I3 Ag2 2.8486(4) 1_455
S1 C1 1.735(4) .
S1 C9 1.716(3) .
S2 C9 1.710(4) .
S2 C10 1.823(4) .
N1 C6 1.396(5) .
N1 C7 1.474(4) .
N1 C9 1.326(4) .
C1 C2 1.406(5) .
C1 C6 1.397(5) .
C2 H2 0.9300 .
C2 C3 1.388(5) .
C3 H3 0.9300 .
C3 C4 1.385(5) .
C4 H4 0.9300 .
C4 C5 1.370(6) .
C5 H5 0.9300 .
C5 C6 1.398(5) .
C7 H7A 0.9700 .
C7 H7B 0.9700 .
C7 C8 1.513(5) .
C8 H8A 0.9600 .
C8 H8B 0.9600 .
C8 H8C 0.9600 .
C10 H10A 0.9700 .
C10 H10B 0.9700 .
C10 C11 1.511(5) .
C11 H11A 0.9600 .
C11 H11B 0.9600 .
C11 H11C 0.9600 .

loop_
_geom_torsion_atom_site_label_1
_geom_torsion_atom_site_label_2
_geom_torsion_atom_site_label_3
_geom_torsion_atom_site_label_4
_geom_torsion
S1 C1 C2 C3 179.5(3)
S1 C1 C6 N1 1.0(4)
S1 C1 C6 C5 -178.9(3)
C1 S1 C9 S2 -179.4(2)
C1 S1 C9 N1 0.7(3)
C1 C2 C3 C4 -0.6(5)
C2 C1 C6 N1 -179.2(3)
C2 C1 C6 C5 0.8(5)
C2 C3 C4 C5 0.7(6)
C3 C4 C5 C6 0.0(6)
C4 C5 C6 N1 179.3(3)
C4 C5 C6 C1 -0.8(5)
C6 N1 C7 C8 83.8(4)
C6 N1 C9 S1 -0.3(4)
C6 N1 C9 S2 179.9(2)
C6 C1 C2 C3 -0.1(5)
C7 N1 C6 C1 -176.5(3)
C7 N1 C6 C5 3.4(5)
C7 N1 C9 S1 175.8(2)
C7 N1 C9 S2 -4.1(5)
C9 S1 C1 C2 179.3(3)
C9 S1 C1 C6 -1.0(3)
C9 S2 C10 C11 77.8(3)
C9 N1 C6 C1 -0.5(4)
C9 N1 C6 C5 179.4(3)
C9 N1 C7 C8 -91.9(4)
C10 S2 C9 S1 3.0(3)
C10 S2 C9 N1 -177.2(3)
